data_4330187
loop_
_publ_author_name
'Evgeny V. Tretyakov'
'Svyatoslav E. Tolstikov'
'Anastasiya O. Suvorova'
'Aleksey V. Polushkin'
'Galina V. Romanenko'
'Artem S. Bogomyakov'
'Sergey L. Veber'
'Matvey V. Fedin'
'Dmitry V. Stass'
'Edward Reijerse'
'Wolfgang Lubitz'
'Ekaterina M. Zueva'
'Victor I. Ovcharenko'

_publ_section_title
;
 Crucial Role of Paramagnetic Ligands for Magnetostructural Anomalies in
 "Breathing Crystals"
;
_journal_name_full 'Inorganic Chemistry'
_journal_page_first 9385
_journal_page_last 9394
_journal_paper_doi 10.1021/ic301149e
_journal_volume 51
_journal_year 2012
_chemical_formula_sum 'C10 H19 N3 O'
_chemical_formula_weight 197.28
_chemical_name_systematic
; 
 ? 
;
_space_group_IT_number 14
_symmetry_cell_setting monoclinic
_symmetry_space_group_name_Hall '-P 2yn'
_symmetry_space_group_name_H-M 'P 1 21/n 1'
_atom_sites_solution_hydrogens geom
_atom_sites_solution_primary direct
_atom_sites_solution_secondary difmap
_audit_creation_method SHELXL-97
_cell_angle_alpha 90.00
_cell_angle_beta 108.767(4)
_cell_angle_gamma 90.00
_cell_formula_units_Z 4
_cell_length_a 9.6557(7)
_cell_length_b 10.1503(8)
_cell_length_c 12.5074(9)
_cell_measurement_reflns_used 2613
_cell_measurement_temperature 240(2)
_cell_measurement_theta_max 23.21
_cell_measurement_theta_min 2.64
_cell_volume 1160.66(15)
_computing_cell_refinement 'Bruker SAINT'
_computing_data_collection 'Bruker APEX2'
_computing_data_reduction 'Bruker SAINT'
_computing_molecular_graphics 'Bruker SHELXTL'
_computing_publication_material 'Bruker SHELXTL'
_computing_structure_refinement 'SHELXL-97 (Sheldrick, 1997)'
_computing_structure_solution 'SHELXS-97 (Sheldrick, 1990)'
_diffrn_ambient_temperature 240(2)
_diffrn_measured_fraction_theta_full 0.985
_diffrn_measured_fraction_theta_max 0.985
_diffrn_measurement_device_type 'Bruker APEX-II CCD'
_diffrn_measurement_method '\f and \w scans'
_diffrn_radiation_monochromator graphite
_diffrn_radiation_source 'fine-focus sealed tube'
_diffrn_radiation_type MoK\a
_diffrn_radiation_wavelength 0.71073
_diffrn_reflns_av_R_equivalents 0.0447
_diffrn_reflns_av_sigmaI/netI 0.0478
_diffrn_reflns_limit_h_max 12
_diffrn_reflns_limit_h_min -12
_diffrn_reflns_limit_k_max 13
_diffrn_reflns_limit_k_min -12
_diffrn_reflns_limit_l_max 16
_diffrn_reflns_limit_l_min -16
_diffrn_reflns_number 9904
_diffrn_reflns_theta_full 28.06
_diffrn_reflns_theta_max 28.06
_diffrn_reflns_theta_min 2.34
_diffrn_standards_number 0
_exptl_absorpt_coefficient_mu 0.075
_exptl_absorpt_correction_T_max 0.3690
_exptl_absorpt_correction_T_min 0.3265
_exptl_absorpt_correction_type multi-scan
_exptl_crystal_colour colorless
_exptl_crystal_density_diffrn 1.129
_exptl_crystal_description bulk
_exptl_crystal_F_000 432
_exptl_crystal_size_max 0.24
_exptl_crystal_size_mid 0.10
_exptl_crystal_size_min 0.08
_refine_diff_density_max 0.245
_refine_diff_density_min -0.251
_refine_diff_density_rms 0.038
_refine_ls_extinction_coef 0.010(3)
_refine_ls_extinction_expression Fc^*^=kFc[1+0.001xFc^2^\l^3^/sin(2\q)]^-1/4^
_refine_ls_extinction_method SHELXL
_refine_ls_goodness_of_fit_ref 0.932
_refine_ls_hydrogen_treatment nonconstr
_refine_ls_matrix_type full
_refine_ls_number_parameters 204
_refine_ls_number_reflns 2776
_refine_ls_number_restraints 0
_refine_ls_restrained_S_all 0.932
_refine_ls_R_factor_all 0.0805
_refine_ls_R_factor_gt 0.0489
_refine_ls_shift/su_max 0.000
_refine_ls_shift/su_mean 0.000
_refine_ls_structure_factor_coef Fsqd
_refine_ls_weighting_details 'calc w=1/[\s^2^(Fo^2^)+(0.0728P)^2^+0.0000P] where P=(Fo^2^+2Fc^2^)/3'
_refine_ls_weighting_scheme calc
_refine_ls_wR_factor_gt 0.1190
_refine_ls_wR_factor_ref 0.1332
_reflns_number_gt 1624
_reflns_number_total 2776
_reflns_threshold_expression >2sigma(I)
_cod_data_source_file ic301149e_si_002_03.cif
_cod_data_source_block 443s
_cod_database_code 4330187

loop_
_symmetry_equiv_pos_as_xyz
'x, y, z'
'-x+1/2, y+1/2, -z+1/2'
'-x, -y, -z'
'x-1/2, -y-1/2, z-1/2'

loop_
_atom_site_label
_atom_site_type_symbol
_atom_site_fract_x
_atom_site_fract_y
_atom_site_fract_z
_atom_site_U_iso_or_equiv
_atom_site_adp_type
_atom_site_occupancy
_atom_site_symmetry_multiplicity
_atom_site_calc_flag
O1 O 0.48040(10) 0.40446(10) 0.16895(8) 0.0424(3) Uani 1 1 d
H1 H 0.531(2) 0.352(2) 0.2301(16) 0.074(6) Uiso 1 1 d
N1 N 0.33055(12) 0.36048(12) 0.14491(9) 0.0360(3) Uani 1 1 d
C1 C 0.24950(16) 0.46823(15) 0.18109(12) 0.0415(4) Uani 1 1 d
N2 N 0.14835(14) 0.23626(13) -0.13809(10) 0.0472(4) Uani 1 1 d
C2 C 0.27984(15) 0.33034(14) 0.02700(11) 0.0363(4) Uani 1 1 d
C3 C 0.16374(17) 0.24766(16) -0.02926(12) 0.0437(4) Uani 1 1 d
H3 H 0.1003(18) 0.2015(17) 0.0004(14) 0.057(5) Uiso 1 1 d
N3 N 0.25764(14) 0.30844(14) -0.15187(10) 0.0509(4) Uani 1 1 d
C4 C 0.33782(18) 0.36665(19) -0.05462(12) 0.0504(5) Uani 1 1 d
H4 H 0.4154(19) 0.4269(18) -0.0556(14) 0.067(5) Uiso 1 1 d
C11 C 0.2513(2) 0.59656(17) 0.11852(17) 0.0542(5) Uani 1 1 d
H113 H 0.2066(18) 0.5898(16) 0.0368(15) 0.060(5) Uiso 1 1 d
H112 H 0.3528(18) 0.6252(16) 0.1312(13) 0.058(5) Uiso 1 1 d
H111 H 0.189(2) 0.662(2) 0.1426(16) 0.080(6) Uiso 1 1 d
C12 C 0.0934(2) 0.4215(2) 0.16012(19) 0.0590(5) Uani 1 1 d
H123 H 0.0943(19) 0.337(2) 0.2017(15) 0.070(6) Uiso 1 1 d
H122 H 0.039(2) 0.485(2) 0.1905(16) 0.077(6) Uiso 1 1 d
H121 H 0.0388(19) 0.4105(16) 0.0789(16) 0.060(5) Uiso 1 1 d
C13 C 0.3228(2) 0.4882(2) 0.30712(14) 0.0556(5) Uani 1 1 d
H133 H 0.426(2) 0.5260(17) 0.3204(15) 0.066(5) Uiso 1 1 d
H132 H 0.264(2) 0.552(2) 0.3338(15) 0.070(5) Uiso 1 1 d
H131 H 0.331(2) 0.403(2) 0.3463(16) 0.084(7) Uiso 1 1 d
C31 C 0.2757(2) 0.3180(2) -0.26347(14) 0.0593(5) Uani 1 1 d
H311 H 0.375(2) 0.346(2) -0.2584(16) 0.093(7) Uiso 1 1 d
H312 H 0.2705(19) 0.2318(19) -0.3032(16) 0.070(6) Uiso 1 1 d
C32 C 0.1662(3) 0.4053(2) -0.34203(17) 0.0719(6) Uani 1 1 d
H322 H 0.181(2) 0.487(3) -0.305(2) 0.104(8) Uiso 1 1 d
H321 H 0.062(2) 0.380(2) -0.3469(17) 0.087(7) Uiso 1 1 d
C33 C 0.1875(4) 0.4073(3) -0.4579(2) 0.0937(9) Uani 1 1 d
H333 H 0.173(3) 0.318(3) -0.490(2) 0.135(11) Uiso 1 1 d
H332 H 0.305(4) 0.401(3) -0.448(2) 0.151(12) Uiso 1 1 d
H331 H 0.125(3) 0.469(3) -0.507(3) 0.140(11) Uiso 1 1 d

loop_
_atom_site_aniso_label
_atom_site_aniso_U_11
_atom_site_aniso_U_22
_atom_site_aniso_U_33
_atom_site_aniso_U_23
_atom_site_aniso_U_13
_atom_site_aniso_U_12
O1 0.0330(6) 0.0546(7) 0.0333(6) 0.0030(5) 0.0019(4) -0.0016(5)
N1 0.0327(6) 0.0422(7) 0.0290(6) -0.0015(5) 0.0044(5) -0.0016(5)
C1 0.0407(8) 0.0447(9) 0.0383(8) -0.0026(6) 0.0116(6) 0.0016(7)
N2 0.0487(8) 0.0551(8) 0.0326(7) -0.0009(6) 0.0057(6) -0.0146(6)
C2 0.0365(7) 0.0396(8) 0.0286(7) 0.0023(6) 0.0045(6) 0.0002(6)
C3 0.0463(9) 0.0483(9) 0.0321(8) 0.0034(7) 0.0064(7) -0.0108(7)
N3 0.0504(8) 0.0699(10) 0.0316(7) -0.0082(6) 0.0122(6) -0.0194(7)
C4 0.0466(9) 0.0683(11) 0.0344(8) -0.0092(8) 0.0104(7) -0.0207(9)
C11 0.0554(11) 0.0445(10) 0.0567(11) 0.0049(8) 0.0097(9) 0.0056(9)
C12 0.0453(10) 0.0689(13) 0.0654(13) -0.0049(11) 0.0213(10) -0.0003(9)
C13 0.0654(13) 0.0612(12) 0.0404(9) -0.0103(9) 0.0171(8) -0.0002(10)
C31 0.0591(12) 0.0821(15) 0.0378(9) -0.0107(9) 0.0171(8) -0.0132(10)
C32 0.109(2) 0.0627(14) 0.0524(12) 0.0034(10) 0.0378(12) -0.0005(13)
C33 0.139(3) 0.102(2) 0.0467(12) 0.0094(13) 0.0399(14) 0.0040(19)

loop_
_atom_type_symbol
_atom_type_description
_atom_type_scat_dispersion_real
_atom_type_scat_dispersion_imag
_atom_type_scat_source
C C 0.0033 0.0016 'International Tables Vol C Tables 4.2.6.8 and 6.1.1.4'
H H 0.0000 0.0000 'International Tables Vol C Tables 4.2.6.8 and 6.1.1.4'
N N 0.0061 0.0033 'International Tables Vol C Tables 4.2.6.8 and 6.1.1.4'
O O 0.0106 0.0060 'International Tables Vol C Tables 4.2.6.8 and 6.1.1.4'

loop_
_geom_angle_atom_site_label_1
_geom_angle_atom_site_label_2
_geom_angle_atom_site_label_3
_geom_angle
N1 O1 H1 102.4(12)
C2 N1 O1 105.52(10)
C2 N1 C1 115.43(11)
O1 N1 C1 107.23(10)
N1 C1 C13 107.26(13)
N1 C1 C12 107.78(13)
C13 C1 C12 108.99(16)
N1 C1 C11 112.10(13)
C13 C1 C11 109.93(15)
C12 C1 C11 110.66(15)
C3 N2 N3 104.56(12)
C4 C2 C3 103.98(13)
C4 C2 N1 128.88(13)
C3 C2 N1 126.99(13)
N2 C3 C2 112.12(14)
N2 C3 H3 119.4(10)
C2 C3 H3 128.5(10)
N2 N3 C4 111.74(13)
N2 N3 C31 119.90(13)
C4 N3 C31 128.35(15)
N3 C4 C2 107.56(15)
N3 C4 H4 119.1(10)
C2 C4 H4 133.2(10)
C1 C11 H113 113.8(10)
C1 C11 H112 110.2(10)
H113 C11 H112 105.7(13)
C1 C11 H111 107.9(11)
H113 C11 H111 104.8(14)
H112 C11 H111 114.4(15)
C1 C12 H123 109.6(11)
C1 C12 H122 110.6(11)
H123 C12 H122 106.0(15)
C1 C12 H121 112.6(10)
H123 C12 H121 110.6(14)
H122 C12 H121 107.3(15)
C1 C13 H133 108.7(10)
C1 C13 H132 108.0(11)
H133 C13 H132 109.3(14)
C1 C13 H131 109.7(11)
H133 C13 H131 109.3(15)
H132 C13 H131 111.8(15)
N3 C31 C32 113.14(16)
N3 C31 H311 111.7(12)
C32 C31 H311 110.0(12)
N3 C31 H312 114.4(11)
C32 C31 H312 106.4(10)
H311 C31 H312 100.3(16)
C31 C32 C33 110.6(2)
C31 C32 H322 103.9(15)
C33 C32 H322 114.2(15)
C31 C32 H321 111.8(12)
C33 C32 H321 112.2(12)
H322 C32 H321 103.7(18)
C32 C33 H333 109.3(16)
C32 C33 H332 109.7(15)
H333 C33 H332 90(2)
C32 C33 H331 111.9(17)
H333 C33 H331 111(2)
H332 C33 H331 122(2)

loop_
_geom_bond_atom_site_label_1
_geom_bond_atom_site_label_2
_geom_bond_distance
O1 N1 1.4503(14)
O1 H1 0.93(2)
N1 C2 1.4295(17)
N1 C1 1.4971(19)
C1 C13 1.519(2)
C1 C12 1.520(2)
C1 C11 1.523(2)
N2 C3 1.3260(18)
N2 N3 1.3406(17)
C2 C4 1.364(2)
C2 C3 1.396(2)
C3 H3 0.937(16)
N3 C4 1.3499(19)
N3 C31 1.464(2)
C4 H4 0.970(19)
C11 H113 0.975(17)
C11 H112 0.986(16)
C11 H111 1.00(2)
C12 H123 0.997(19)
C12 H122 0.98(2)
C12 H121 0.989(18)
C13 H133 1.027(18)
C13 H132 0.99(2)
C13 H131 0.98(2)
C31 C32 1.483(3)
C31 H311 0.98(2)
C31 H312 1.00(2)
C32 C33 1.528(3)
C32 H322 0.94(3)
C32 H321 1.02(2)
C33 H333 0.98(3)
C33 H332 1.11(3)
C33 H331 0.95(3)

loop_
_geom_hbond_atom_site_label_D
_geom_hbond_atom_site_label_H
_geom_hbond_atom_site_label_A
_geom_hbond_distance_DH
_geom_hbond_distance_HA
_geom_hbond_distance_DA
_geom_hbond_angle_DHA
_geom_hbond_site_symmetry_A
O1 H1 N2 0.93(2) 1.90(2) 2.8242(15) 172.6(18) 4_666

loop_
_geom_torsion_atom_site_label_1
_geom_torsion_atom_site_label_2
_geom_torsion_atom_site_label_3
_geom_torsion_atom_site_label_4
_geom_torsion
C2 N1 C1 C13 -178.07(13)
O1 N1 C1 C13 -60.85(15)
C2 N1 C1 C12 64.70(17)
O1 N1 C1 C12 -178.07(12)
C2 N1 C1 C11 -57.31(17)
O1 N1 C1 C11 59.92(15)
O1 N1 C2 C4 -16.7(2)
C1 N1 C2 C4 101.47(18)
O1 N1 C2 C3 158.18(14)
C1 N1 C2 C3 -83.64(18)
N3 N2 C3 C2 1.88(18)
C4 C2 C3 N2 -1.55(18)
N1 C2 C3 N2 -177.45(13)
C3 N2 N3 C4 -1.51(18)
C3 N2 N3 C31 179.57(15)
N2 N3 C4 C2 0.6(2)
C31 N3 C4 C2 179.39(16)
C3 C2 C4 N3 0.54(18)
N1 C2 C4 N3 176.34(14)
N2 N3 C31 C32 74.9(2)
C4 N3 C31 C32 -103.8(2)
N3 C31 C32 C33 -178.0(2)

loop_
_cod_related_entry_id
_cod_related_entry_database
_cod_related_entry_code
1 ChemSpider 30661243
